data_4028113
loop_
_publ_author_name
'Weidong Rao'
Sally
'Ming Joo Koh'
'Philip Wai Hong Chan'

_publ_section_title
;
 Gold-Catalyzed Cycloisomerization of 1,7-Enyne Esters to Structurally
 Diverse cis-1,2,3,6-Tetrahydropyridin-4-yl Ketones
;
_journal_name_full 'Journal of Organic Chemistry'
_journal_page_first 3183
_journal_page_last 3195
_journal_paper_doi 10.1021/jo400121j
_journal_volume 78
_journal_year 2013
_chemical_absolute_configuration ad
_chemical_formula_moiety 'C37 H45 N O5 S Si'
_chemical_formula_sum 'C37 H45 N O5 S Si'
_chemical_formula_weight 643.89
_chemical_name_systematic
; 
 ? 
;
_space_group_IT_number 29
_symmetry_cell_setting orthorhombic
_symmetry_space_group_name_Hall 'P 2c -2ac'
_symmetry_space_group_name_H-M 'P c a 21'
_atom_sites_solution_hydrogens geom
_atom_sites_solution_primary direct
_atom_sites_solution_secondary difmap
_audit_creation_method SHELXL-97
_cell_angle_alpha 90.00
_cell_angle_beta 90.00
_cell_angle_gamma 90.00
_cell_formula_units_Z 4
_cell_length_a 15.6706(4)
_cell_length_b 11.6448(3)
_cell_length_c 18.6587(4)
_cell_measurement_reflns_used 3997
_cell_measurement_temperature 103(2)
_cell_measurement_theta_max 23.29
_cell_measurement_theta_min 2.18
_cell_volume 3404.86(14)
_computing_cell_refinement 'Bruker SAINT'
_computing_data_collection 'Bruker APEX2'
_computing_data_reduction 'Bruker SAINT'
_computing_molecular_graphics 'Bruker SHELXTL'
_computing_publication_material 'Bruker SHELXTL'
_computing_structure_refinement 'SHELXL-97 (Sheldrick, 2008)'
_computing_structure_solution 'SHELXS-97 (Sheldrick, 2008)'
_diffrn_ambient_temperature 103(2)
_diffrn_measured_fraction_theta_full 0.995
_diffrn_measured_fraction_theta_max 0.995
_diffrn_measurement_device_type 'Bruker APEX-II CCD'
_diffrn_measurement_method '\f and \w scans'
_diffrn_radiation_monochromator graphite
_diffrn_radiation_source 'fine-focus sealed tube'
_diffrn_radiation_type MoK\a
_diffrn_radiation_wavelength 0.71073
_diffrn_reflns_av_R_equivalents 0.0573
_diffrn_reflns_av_sigmaI/netI 0.0645
_diffrn_reflns_limit_h_max 20
_diffrn_reflns_limit_h_min -20
_diffrn_reflns_limit_k_max 15
_diffrn_reflns_limit_k_min -15
_diffrn_reflns_limit_l_max 24
_diffrn_reflns_limit_l_min -23
_diffrn_reflns_number 28408
_diffrn_reflns_theta_full 28.31
_diffrn_reflns_theta_max 28.31
_diffrn_reflns_theta_min 1.75
_exptl_absorpt_coefficient_mu 0.174
_exptl_absorpt_correction_T_max 0.9795
_exptl_absorpt_correction_T_min 0.9433
_exptl_absorpt_correction_type multi-scan
_exptl_absorpt_process_details sadabs
_exptl_crystal_colour colourless
_exptl_crystal_density_diffrn 1.256
_exptl_crystal_description block
_exptl_crystal_F_000 1376
_exptl_crystal_size_max 0.34
_exptl_crystal_size_mid 0.22
_exptl_crystal_size_min 0.12
_refine_diff_density_max 0.376
_refine_diff_density_min -0.424
_refine_diff_density_rms 0.106
_refine_ls_abs_structure_details 'Flack H D (1983), Acta Cryst. A39, 876-881'
_refine_ls_abs_structure_Flack -0.04(7)
_refine_ls_extinction_method none
_refine_ls_goodness_of_fit_ref 1.040
_refine_ls_hydrogen_treatment constr
_refine_ls_matrix_type full
_refine_ls_number_parameters 412
_refine_ls_number_reflns 8105
_refine_ls_number_restraints 2
_refine_ls_restrained_S_all 1.040
_refine_ls_R_factor_all 0.0627
_refine_ls_R_factor_gt 0.0465
_refine_ls_shift/su_max 0.001
_refine_ls_shift/su_mean 0.000
_refine_ls_structure_factor_coef Fsqd
_refine_ls_weighting_details 'calc w=1/[\s^2^(Fo^2^)+(0.0679P)^2^+0.0000P] where P=(Fo^2^+2Fc^2^)/3'
_refine_ls_weighting_scheme calc
_refine_ls_wR_factor_gt 0.1060
_refine_ls_wR_factor_ref 0.1261
_reflns_number_gt 6743
_reflns_number_total 8105
_reflns_threshold_expression >2sigma(I)
_cod_data_source_file jo400121j_si_008.cif
_cod_data_source_block chan180s
_cod_database_code 4028113

loop_
_symmetry_equiv_pos_as_xyz
'x, y, z'
'-x, -y, z+1/2'
'x+1/2, -y, z'
'-x+1/2, y, z+1/2'

loop_
_atom_site_label
_atom_site_type_symbol
_atom_site_fract_x
_atom_site_fract_y
_atom_site_fract_z
_atom_site_U_iso_or_equiv
_atom_site_adp_type
_atom_site_occupancy
_atom_site_symmetry_multiplicity
_atom_site_calc_flag
_atom_site_refinement_flags
C1 C 1.06960(18) 0.7439(3) 0.69373(17) 0.0277(6) Uani 1 1 d .
H1A H 1.0517 0.6627 0.6985 0.033 Uiso 1 1 calc R
H1B H 1.1131 0.7583 0.6563 0.033 Uiso 1 1 calc R
C2 C 1.07344(18) 0.8142(2) 0.75974(17) 0.0261(6) Uani 1 1 d .
H2A H 1.1194 0.8723 0.7634 0.031 Uiso 1 1 calc R
H2B H 1.0580 0.7768 0.8056 0.031 Uiso 1 1 calc RD
C3 C 1.00310(17) 0.8357(2) 0.70642(16) 0.0240(6) Uani 1 1 d .
H3 H 1.0070 0.9070 0.6768 0.029 Uiso 1 1 calc R
C4 C 0.91628(17) 0.7958(2) 0.72735(15) 0.0201(6) Uani 1 1 d .
C5 C 0.84218(16) 0.8687(2) 0.70292(15) 0.0195(6) Uani 1 1 d .
H5A H 0.8480 0.8831 0.6509 0.023 Uiso 1 1 calc R
H5B H 0.8450 0.9438 0.7277 0.023 Uiso 1 1 calc R
C6 C 0.75478(16) 0.8149(2) 0.71707(14) 0.0170(5) Uani 1 1 d .
H6 H 0.7563 0.7773 0.7652 0.020 Uiso 1 1 calc R
C7 C 0.73006(16) 0.7249(2) 0.66178(13) 0.0167(5) Uani 1 1 d .
C8 C 0.79871(17) 0.6416(2) 0.63794(14) 0.0186(5) Uani 1 1 d .
C9 C 0.79615(16) 0.5231(2) 0.66759(15) 0.0198(5) Uani 1 1 d .
C10 C 0.74976(18) 0.4971(2) 0.72964(16) 0.0239(6) Uani 1 1 d .
H10 H 0.7175 0.5553 0.7528 0.029 Uiso 1 1 calc R
C11 C 0.75087(19) 0.3874(2) 0.75712(17) 0.0289(7) Uani 1 1 d .
H11 H 0.7209 0.3708 0.8001 0.035 Uiso 1 1 calc R
C12 C 0.79544(19) 0.3012(3) 0.72243(18) 0.0311(7) Uani 1 1 d .
H12 H 0.7953 0.2253 0.7411 0.037 Uiso 1 1 calc R
C13 C 0.84047(19) 0.3263(3) 0.65999(18) 0.0293(7) Uani 1 1 d .
H13 H 0.8708 0.2671 0.6359 0.035 Uiso 1 1 calc R
C14 C 0.84131(17) 0.4360(2) 0.63298(16) 0.0239(6) Uani 1 1 d .
H14 H 0.8727 0.4526 0.5907 0.029 Uiso 1 1 calc R
C15 C 0.65249(16) 0.7153(2) 0.63364(13) 0.0155(5) Uani 1 1 d .
C16 C 0.63084(16) 0.6248(2) 0.57975(14) 0.0174(5) Uani 1 1 d .
C17 C 0.57328(18) 0.5382(2) 0.59680(15) 0.0216(6) Uani 1 1 d .
H17 H 0.5462 0.5382 0.6424 0.026 Uiso 1 1 calc R
C18 C 0.55492(18) 0.4519(2) 0.54809(16) 0.0247(6) Uani 1 1 d .
H18 H 0.5151 0.3935 0.5602 0.030 Uiso 1 1 calc R
C19 C 0.59477(18) 0.4507(2) 0.48141(16) 0.0244(6) Uani 1 1 d .
H19 H 0.5837 0.3903 0.4485 0.029 Uiso 1 1 calc R
C20 C 0.65021(18) 0.5375(3) 0.46341(16) 0.0266(6) Uani 1 1 d .
H20 H 0.6761 0.5381 0.4174 0.032 Uiso 1 1 calc R
C21 C 0.66860(18) 0.6244(2) 0.51212(15) 0.0225(6) Uani 1 1 d .
H21 H 0.7071 0.6839 0.4992 0.027 Uiso 1 1 calc R
C22 C 0.57811(16) 0.7911(2) 0.65521(14) 0.0160(5) Uani 1 1 d .
H22 H 0.5311 0.7390 0.6713 0.019 Uiso 1 1 calc R
C23 C 0.54307(17) 0.8620(2) 0.59285(14) 0.0192(5) Uani 1 1 d .
H23A H 0.5238 0.8103 0.5540 0.023 Uiso 1 1 calc R
H23B H 0.4935 0.9077 0.6092 0.023 Uiso 1 1 calc R
C24 C 0.52320(19) 1.1281(2) 0.50046(16) 0.0264(6) Uani 1 1 d .
H24A H 0.4667 1.0979 0.5128 0.040 Uiso 1 1 calc R
H24B H 0.5196 1.1715 0.4555 0.040 Uiso 1 1 calc R
H24C H 0.5432 1.1789 0.5389 0.040 Uiso 1 1 calc R
C25 C 0.5625(2) 0.9055(3) 0.41890(16) 0.0310(7) Uani 1 1 d .
H25A H 0.5970 0.8354 0.4207 0.047 Uiso 1 1 calc R
H25B H 0.5686 0.9416 0.3717 0.047 Uiso 1 1 calc R
H25C H 0.5024 0.8862 0.4271 0.047 Uiso 1 1 calc R
C26 C 0.71102(18) 1.0593(2) 0.47101(15) 0.0254(6) Uani 1 1 d .
C27 C 0.7416(2) 1.1398(3) 0.53095(19) 0.0397(8) Uani 1 1 d .
H27A H 0.7380 1.0999 0.5771 0.060 Uiso 1 1 calc R
H27B H 0.7054 1.2084 0.5321 0.060 Uiso 1 1 calc R
H27C H 0.8008 1.1624 0.5219 0.060 Uiso 1 1 calc R
C28 C 0.7132(2) 1.1263(3) 0.39993(18) 0.0379(8) Uani 1 1 d .
H28A H 0.7718 1.1505 0.3898 0.057 Uiso 1 1 calc R
H28B H 0.6764 1.1941 0.4037 0.057 Uiso 1 1 calc R
H28C H 0.6927 1.0769 0.3611 0.057 Uiso 1 1 calc R
C29 C 0.7704(2) 0.9554(3) 0.4662(2) 0.0459(9) Uani 1 1 d .
H29A H 0.7492 0.9023 0.4296 0.069 Uiso 1 1 calc R
H29B H 0.7722 0.9163 0.5127 0.069 Uiso 1 1 calc R
H29C H 0.8280 0.9811 0.4533 0.069 Uiso 1 1 calc R
C30 C 0.55943(17) 0.7122(2) 0.82535(14) 0.0188(5) Uani 1 1 d .
C31 C 0.51222(18) 0.6183(2) 0.80016(15) 0.0223(6) Uani 1 1 d .
H31 H 0.4724 0.6275 0.7622 0.027 Uiso 1 1 calc R
C32 C 0.52451(18) 0.5120(2) 0.83152(15) 0.0237(6) Uani 1 1 d .
H32 H 0.4938 0.4476 0.8139 0.028 Uiso 1 1 calc R
C33 C 0.58100(18) 0.4973(2) 0.88852(15) 0.0220(6) Uani 1 1 d .
C34 C 0.5897(2) 0.3835(3) 0.92593(17) 0.0316(7) Uani 1 1 d .
H34A H 0.6216 0.3939 0.9707 0.047 Uiso 1 1 calc RD
H34B H 0.6204 0.3297 0.8948 0.047 Uiso 1 1 calc RD
H34C H 0.5329 0.3528 0.9366 0.047 Uiso 1 1 calc R
C35 C 0.62675(18) 0.5919(2) 0.91266(15) 0.0224(6) Uani 1 1 d .
H35 H 0.6656 0.5831 0.9513 0.027 Uiso 1 1 calc R
C36 C 0.61661(17) 0.6989(2) 0.88122(15) 0.0219(6) Uani 1 1 d .
H36 H 0.6487 0.7627 0.8979 0.026 Uiso 1 1 calc R
C38 C 0.68742(16) 0.9092(2) 0.71875(14) 0.0175(5) Uani 1 1 d .
H38A H 0.6949 0.9550 0.7630 0.021 Uiso 1 1 calc R
H38B H 0.6964 0.9610 0.6774 0.021 Uiso 1 1 calc R
N1 N 0.59978(13) 0.86505(18) 0.71643(12) 0.0165(4) Uani 1 1 d .
O1 O 0.90619(12) 0.71006(17) 0.76321(11) 0.0268(5) Uani 1 1 d .
O2 O 0.85369(12) 0.67161(18) 0.59578(11) 0.0259(4) Uani 1 1 d .
O3 O 0.60770(12) 0.93630(15) 0.56688(10) 0.0216(4) Uani 1 1 d .
O4 O 0.45526(12) 0.85659(17) 0.76672(10) 0.0242(4) Uani 1 1 d .
O5 O 0.57612(12) 0.93249(16) 0.83914(10) 0.0234(4) Uani 1 1 d .
Si1 Si 0.59941(5) 1.00681(6) 0.48943(4) 0.01891(16) Uani 1 1 d .
S2 S 0.54304(4) 0.85110(5) 0.78892(4) 0.01833(14) Uani 1 1 d .

loop_
_atom_site_aniso_label
_atom_site_aniso_U_11
_atom_site_aniso_U_22
_atom_site_aniso_U_33
_atom_site_aniso_U_23
_atom_site_aniso_U_13
_atom_site_aniso_U_12
C1 0.0200(13) 0.0358(16) 0.0272(15) -0.0031(13) 0.0021(12) 0.0070(12)
C2 0.0213(14) 0.0235(14) 0.0337(16) -0.0027(13) -0.0054(12) -0.0006(11)
C3 0.0191(14) 0.0210(14) 0.0320(16) 0.0071(11) -0.0013(11) 0.0015(10)
C4 0.0180(13) 0.0217(14) 0.0207(14) -0.0019(11) -0.0027(10) -0.0007(10)
C5 0.0185(13) 0.0180(13) 0.0219(15) 0.0002(10) -0.0022(10) 0.0005(10)
C6 0.0155(12) 0.0174(12) 0.0182(13) 0.0001(10) 0.0002(10) 0.0016(10)
C7 0.0195(13) 0.0144(12) 0.0162(13) -0.0001(10) 0.0023(10) 0.0010(10)
C8 0.0173(13) 0.0233(13) 0.0152(13) -0.0025(10) -0.0020(10) 0.0027(10)
C9 0.0156(12) 0.0207(13) 0.0231(14) -0.0032(10) -0.0049(10) 0.0010(10)
C10 0.0218(13) 0.0205(13) 0.0295(17) -0.0021(12) -0.0001(11) 0.0030(11)
C11 0.0245(14) 0.0244(15) 0.0377(19) 0.0080(13) -0.0005(13) 0.0000(12)
C12 0.0242(15) 0.0189(14) 0.050(2) 0.0045(13) -0.0082(14) 0.0003(11)
C13 0.0240(15) 0.0232(15) 0.0407(18) -0.0112(13) -0.0083(14) 0.0056(11)
C14 0.0203(14) 0.0241(14) 0.0275(15) -0.0077(12) -0.0045(12) 0.0054(11)
C15 0.0196(13) 0.0125(11) 0.0144(12) 0.0004(9) 0.0031(10) 0.0013(9)
C16 0.0174(13) 0.0170(12) 0.0178(13) -0.0010(10) -0.0017(10) 0.0034(10)
C17 0.0237(14) 0.0218(14) 0.0193(14) -0.0002(11) 0.0018(11) 0.0018(11)
C18 0.0253(15) 0.0198(14) 0.0289(16) 0.0004(11) -0.0053(12) -0.0014(11)
C19 0.0288(15) 0.0225(13) 0.0220(15) -0.0093(11) -0.0056(12) 0.0063(11)
C20 0.0290(15) 0.0321(16) 0.0187(14) -0.0052(12) 0.0010(12) 0.0026(12)
C21 0.0220(14) 0.0247(14) 0.0207(14) -0.0027(11) 0.0025(11) -0.0008(11)
C22 0.0156(12) 0.0152(12) 0.0171(12) 0.0001(10) -0.0001(10) -0.0003(9)
C23 0.0194(13) 0.0201(13) 0.0180(14) 0.0007(10) -0.0041(10) 0.0005(10)
C24 0.0296(15) 0.0246(14) 0.0252(16) -0.0004(11) -0.0074(12) 0.0079(12)
C25 0.0427(18) 0.0219(15) 0.0285(17) -0.0020(12) -0.0098(14) 0.0024(13)
C26 0.0249(15) 0.0286(15) 0.0227(15) 0.0027(11) 0.0001(11) 0.0038(12)
C27 0.0341(19) 0.053(2) 0.0322(19) -0.0009(15) -0.0008(14) -0.0189(17)
C28 0.0449(19) 0.0423(19) 0.0263(17) 0.0086(14) 0.0032(15) -0.0072(15)
C29 0.0327(18) 0.048(2) 0.057(2) 0.0078(18) 0.0119(17) 0.0130(15)
C30 0.0229(13) 0.0171(12) 0.0165(13) -0.0008(10) 0.0027(10) 0.0013(10)
C31 0.0227(13) 0.0241(14) 0.0200(15) -0.0019(11) -0.0007(11) -0.0018(10)
C32 0.0306(15) 0.0233(14) 0.0173(14) -0.0029(11) 0.0021(11) -0.0059(11)
C33 0.0286(15) 0.0208(14) 0.0166(14) 0.0017(11) 0.0068(11) 0.0017(11)
C34 0.048(2) 0.0207(14) 0.0263(16) 0.0018(12) 0.0014(14) 0.0038(13)
C35 0.0234(14) 0.0246(14) 0.0192(14) -0.0011(11) -0.0014(11) 0.0013(11)
C36 0.0221(14) 0.0209(14) 0.0228(14) -0.0048(11) 0.0006(11) -0.0027(11)
C38 0.0169(12) 0.0170(12) 0.0187(13) -0.0011(10) -0.0009(10) -0.0003(10)
N1 0.0154(11) 0.0192(11) 0.0150(11) -0.0003(8) 0.0008(8) 0.0002(8)
O1 0.0222(10) 0.0239(10) 0.0343(11) 0.0118(9) -0.0026(8) -0.0014(8)
O2 0.0224(10) 0.0298(11) 0.0254(11) -0.0012(9) 0.0050(8) 0.0024(8)
O3 0.0232(10) 0.0216(10) 0.0198(10) 0.0039(8) -0.0042(8) -0.0030(8)
O4 0.0185(9) 0.0283(11) 0.0257(10) 0.0007(8) 0.0045(8) 0.0054(8)
O5 0.0317(11) 0.0194(10) 0.0190(10) -0.0026(8) 0.0047(8) 0.0008(8)
Si1 0.0233(4) 0.0165(3) 0.0169(3) 0.0004(3) -0.0037(3) 0.0018(3)
S2 0.0189(3) 0.0179(3) 0.0182(3) -0.0009(3) 0.0028(3) 0.0030(2)

loop_
_atom_type_symbol
_atom_type_description
_atom_type_scat_dispersion_real
_atom_type_scat_dispersion_imag
_atom_type_scat_source
C C 0.0033 0.0016 'International Tables Vol C Tables 4.2.6.8 and 6.1.1.4'
H H 0.0000 0.0000 'International Tables Vol C Tables 4.2.6.8 and 6.1.1.4'
N N 0.0061 0.0033 'International Tables Vol C Tables 4.2.6.8 and 6.1.1.4'
O O 0.0106 0.0060 'International Tables Vol C Tables 4.2.6.8 and 6.1.1.4'
S S 0.1246 0.1234 'International Tables Vol C Tables 4.2.6.8 and 6.1.1.4'
Si Si 0.0817 0.0704 'International Tables Vol C Tables 4.2.6.8 and 6.1.1.4'

loop_
_geom_angle_atom_site_label_1
_geom_angle_atom_site_label_2
_geom_angle_atom_site_label_3
_geom_angle
C2 C1 C3 60.42(19)
C2 C1 H1A 117.7
C3 C1 H1A 117.7
C2 C1 H1B 117.7
C3 C1 H1B 117.7
H1A C1 H1B 114.8
C1 C2 C3 60.80(19)
C1 C2 H2A 117.7
C3 C2 H2A 117.7
C1 C2 H2B 117.7
C3 C2 H2B 117.7
H2A C2 H2B 114.8
C4 C3 C2 116.4(2)
C4 C3 C1 116.8(2)
C2 C3 C1 58.77(18)
C4 C3 H3 117.3
C2 C3 H3 117.3
C1 C3 H3 117.3
O1 C4 C3 121.3(2)
O1 C4 C5 122.0(2)
C3 C4 C5 116.7(2)
C4 C5 C6 114.0(2)
C4 C5 H5A 108.7
C6 C5 H5A 108.7
C4 C5 H5B 108.7
C6 C5 H5B 108.7
H5A C5 H5B 107.6
C7 C6 C38 109.5(2)
C7 C6 C5 113.2(2)
C38 C6 C5 109.2(2)
C7 C6 H6 108.3
C38 C6 H6 108.3
C5 C6 H6 108.3
C15 C7 C8 118.7(2)
C15 C7 C6 124.0(2)
C8 C7 C6 117.4(2)
O2 C8 C9 121.7(2)
O2 C8 C7 120.6(2)
C9 C8 C7 117.7(2)
C14 C9 C10 119.3(3)
C14 C9 C8 119.2(3)
C10 C9 C8 121.5(2)
C11 C10 C9 120.1(3)
C11 C10 H10 119.9
C9 C10 H10 119.9
C10 C11 C12 120.4(3)
C10 C11 H11 119.8
C12 C11 H11 119.8
C11 C12 C13 119.6(3)
C11 C12 H12 120.2
C13 C12 H12 120.2
C14 C13 C12 120.4(3)
C14 C13 H13 119.8
C12 C13 H13 119.8
C13 C14 C9 120.1(3)
C13 C14 H14 119.9
C9 C14 H14 119.9
C7 C15 C16 122.2(2)
C7 C15 C22 123.3(2)
C16 C15 C22 114.5(2)
C17 C16 C21 118.7(2)
C17 C16 C15 120.3(2)
C21 C16 C15 121.0(2)
C18 C17 C16 120.7(3)
C18 C17 H17 119.6
C16 C17 H17 119.6
C17 C18 C19 120.0(3)
C17 C18 H18 120.0
C19 C18 H18 120.0
C20 C19 C18 119.7(3)
C20 C19 H19 120.2
C18 C19 H19 120.2
C19 C20 C21 120.4(3)
C19 C20 H20 119.8
C21 C20 H20 119.8
C20 C21 C16 120.4(3)
C20 C21 H21 119.8
C16 C21 H21 119.8
N1 C22 C15 111.7(2)
N1 C22 C23 110.9(2)
C15 C22 C23 112.9(2)
N1 C22 H22 107.0
C15 C22 H22 107.0
C23 C22 H22 107.0
O3 C23 C22 109.5(2)
O3 C23 H23A 109.8
C22 C23 H23A 109.8
O3 C23 H23B 109.8
C22 C23 H23B 109.8
H23A C23 H23B 108.2
Si1 C24 H24A 109.5
Si1 C24 H24B 109.5
H24A C24 H24B 109.5
Si1 C24 H24C 109.5
H24A C24 H24C 109.5
H24B C24 H24C 109.5
Si1 C25 H25A 109.5
Si1 C25 H25B 109.5
H25A C25 H25B 109.5
Si1 C25 H25C 109.5
H25A C25 H25C 109.5
H25B C25 H25C 109.5
C29 C26 C27 109.6(3)
C29 C26 C28 109.7(3)
C27 C26 C28 108.2(3)
C29 C26 Si1 108.6(2)
C27 C26 Si1 110.8(2)
C28 C26 Si1 110.0(2)
C26 C27 H27A 109.5
C26 C27 H27B 109.5
H27A C27 H27B 109.5
C26 C27 H27C 109.5
H27A C27 H27C 109.5
H27B C27 H27C 109.5
C26 C28 H28A 109.5
C26 C28 H28B 109.5
H28A C28 H28B 109.5
C26 C28 H28C 109.5
H28A C28 H28C 109.5
H28B C28 H28C 109.5
C26 C29 H29A 109.5
C26 C29 H29B 109.5
H29A C29 H29B 109.5
C26 C29 H29C 109.5
H29A C29 H29C 109.5
H29B C29 H29C 109.5
C36 C30 C31 120.5(2)
C36 C30 S2 119.0(2)
C31 C30 S2 120.5(2)
C32 C31 C30 118.9(3)
C32 C31 H31 120.6
C30 C31 H31 120.6
C31 C32 C33 121.4(3)
C31 C32 H32 119.3
C33 C32 H32 119.3
C35 C33 C32 118.5(3)
C35 C33 C34 120.1(3)
C32 C33 C34 121.3(3)
C33 C34 H34A 109.5
C33 C34 H34B 109.5
H34A C34 H34B 109.5
C33 C34 H34C 109.5
H34A C34 H34C 109.5
H34B C34 H34C 109.5
C36 C35 C33 121.1(3)
C36 C35 H35 119.5
C33 C35 H35 119.5
C30 C36 C35 119.6(2)
C30 C36 H36 120.2
C35 C36 H36 120.2
N1 C38 C6 113.3(2)
N1 C38 H38A 108.9
C6 C38 H38A 108.9
N1 C38 H38B 108.9
C6 C38 H38B 108.9
H38A C38 H38B 107.7
C38 N1 C22 116.4(2)
C38 N1 S2 121.47(18)
C22 N1 S2 117.46(17)
C23 O3 Si1 122.78(16)
O3 Si1 C25 108.99(12)
O3 Si1 C24 109.15(12)
C25 Si1 C24 111.09(14)
O3 Si1 C26 104.22(11)
C25 Si1 C26 111.44(15)
C24 Si1 C26 111.67(13)
O5 S2 O4 120.40(12)
O5 S2 N1 106.29(12)
O4 S2 N1 106.19(11)
O5 S2 C30 107.51(12)
O4 S2 C30 106.83(12)
N1 S2 C30 109.32(12)

loop_
_geom_bond_atom_site_label_1
_geom_bond_atom_site_label_2
_geom_bond_distance
C1 C2 1.480(4)
C1 C3 1.511(4)
C1 H1A 0.9900
C1 H1B 0.9900
C2 C3 1.506(4)
C2 H2A 0.9900
C2 H2B 0.9900
C3 C4 1.490(4)
C3 H3 1.0000
C4 O1 1.212(3)
C4 C5 1.508(4)
C5 C6 1.529(4)
C5 H5A 0.9900
C5 H5B 0.9900
C6 C7 1.521(4)
C6 C38 1.523(3)
C6 H6 1.0000
C7 C15 1.329(4)
C7 C8 1.515(3)
C8 O2 1.218(3)
C8 C9 1.487(4)
C9 C14 1.395(4)
C9 C10 1.400(4)
C10 C11 1.377(4)
C10 H10 0.9500
C11 C12 1.384(4)
C11 H11 0.9500
C12 C13 1.393(5)
C12 H12 0.9500
C13 C14 1.374(4)
C13 H13 0.9500
C14 H14 0.9500
C15 C16 1.495(3)
C15 C22 1.516(3)
C16 C17 1.390(4)
C16 C21 1.394(4)
C17 C18 1.385(4)
C17 H17 0.9500
C18 C19 1.392(4)
C18 H18 0.9500
C19 C20 1.374(4)
C19 H19 0.9500
C20 C21 1.391(4)
C20 H20 0.9500
C21 H21 0.9500
C22 N1 1.471(3)
C22 C23 1.529(4)
C22 H22 1.0000
C23 O3 1.417(3)
C23 H23A 0.9900
C23 H23B 0.9900
C24 Si1 1.861(3)
C24 H24A 0.9800
C24 H24B 0.9800
C24 H24C 0.9800
C25 Si1 1.859(3)
C25 H25A 0.9800
C25 H25B 0.9800
C25 H25C 0.9800
C26 C29 1.529(4)
C26 C27 1.535(4)
C26 C28 1.539(4)
C26 Si1 1.884(3)
C27 H27A 0.9800
C27 H27B 0.9800
C27 H27C 0.9800
C28 H28A 0.9800
C28 H28B 0.9800
C28 H28C 0.9800
C29 H29A 0.9800
C29 H29B 0.9800
C29 H29C 0.9800
C30 C36 1.383(4)
C30 C31 1.402(4)
C30 S2 1.773(3)
C31 C32 1.382(4)
C31 H31 0.9500
C32 C33 1.394(4)
C32 H32 0.9500
C33 C35 1.389(4)
C33 C34 1.505(4)
C34 H34A 0.9800
C34 H34B 0.9800
C34 H34C 0.9800
C35 C36 1.386(4)
C35 H35 0.9500
C36 H36 0.9500
C38 N1 1.467(3)
C38 H38A 0.9900
C38 H38B 0.9900
N1 S2 1.627(2)
O3 Si1 1.6670(19)
O4 S2 1.438(2)
O5 S2 1.430(2)
